data_4510126
loop_
_publ_author_name
'Yang, Weiting'
'Yi, Fei-Yan'
'Tian, Tao'
'Tian, Wan-Guo'
'Sun, Zhong-Ming'

_publ_section_title
;
 Structural Variation within Heterometallic Uranyl Hybrids Based on
 Flexible Alkyldiphosphonate Ligands
;
_journal_issue 3
_journal_name_full 'Crystal Growth &amp; Design'
_journal_page_first 1366
_journal_paper_doi 10.1021/cg401850v
_journal_volume 14
_journal_year 2014
_chemical_formula_sum 'C36 H54 N4 O30 P8 U3 Zn2'
_chemical_formula_weight 2115.42
_chemical_name_systematic
; 
 ? 
;
_space_group_IT_number 2
_symmetry_space_group_name_Hall '-P 1'
_symmetry_space_group_name_H-M 'P -1'
_atom_sites_solution_hydrogens geom
_atom_sites_solution_primary direct
_atom_sites_solution_secondary difmap
_audit_creation_method SHELXL-97
_cell_angle_alpha 84.9710(10)
_cell_angle_beta 72.1400(10)
_cell_angle_gamma 78.8080(10)
_cell_formula_units_Z 1
_cell_length_a 9.5793(5)
_cell_length_b 11.5325(6)
_cell_length_c 14.0533(8)
_cell_measurement_temperature 293(2)
_cell_volume 1448.94(14)
_computing_structure_refinement 'SHELXL-97 (Sheldrick, 1997)'
_computing_structure_solution 'SHELXS-97 (Sheldrick, 1990)'
_diffrn_ambient_temperature 293(2)
_diffrn_measured_fraction_theta_full 0.985
_diffrn_measured_fraction_theta_max 0.985
_diffrn_radiation_monochromator graphite
_diffrn_radiation_source 'fine-focus sealed tube'
_diffrn_radiation_type MoK\a
_diffrn_radiation_wavelength 0.71073
_diffrn_reflns_av_R_equivalents 0.0285
_diffrn_reflns_av_sigmaI/netI 0.0596
_diffrn_reflns_limit_h_max 9
_diffrn_reflns_limit_h_min -11
_diffrn_reflns_limit_k_max 14
_diffrn_reflns_limit_k_min -13
_diffrn_reflns_limit_l_max 17
_diffrn_reflns_limit_l_min -17
_diffrn_reflns_number 8185
_diffrn_reflns_theta_full 26.20
_diffrn_reflns_theta_max 26.20
_diffrn_reflns_theta_min 1.52
_exptl_absorpt_coefficient_mu 9.483
_exptl_absorpt_correction_T_max 0.65
_exptl_absorpt_correction_T_min 0.57
_exptl_absorpt_correction_type multi-scan
_exptl_absorpt_process_details sadabs
_exptl_crystal_density_diffrn 2.424
_exptl_crystal_density_method 'not measured'
_exptl_crystal_F_000 994
_exptl_crystal_size_max 0.20
_exptl_crystal_size_mid 0.15
_exptl_crystal_size_min 0.075
_refine_diff_density_max 0.885
_refine_diff_density_min -1.955
_refine_diff_density_rms 0.203
_refine_ls_extinction_method none
_refine_ls_goodness_of_fit_ref 1.007
_refine_ls_hydrogen_treatment mixed
_refine_ls_matrix_type full
_refine_ls_number_parameters 376
_refine_ls_number_reflns 5727
_refine_ls_number_restraints 0
_refine_ls_restrained_S_all 1.007
_refine_ls_R_factor_all 0.0451
_refine_ls_R_factor_gt 0.0343
_refine_ls_shift/su_max 0.007
_refine_ls_shift/su_mean 0.001
_refine_ls_structure_factor_coef Fsqd
_refine_ls_weighting_details 'calc w=1/[\s^2^(Fo^2^)+(0.0247P)^2^+3.3219P] where P=(Fo^2^+2Fc^2^)/3'
_refine_ls_weighting_scheme calc
_refine_ls_wR_factor_gt 0.0692
_refine_ls_wR_factor_ref 0.0771
_reflns_number_gt 4774
_reflns_number_total 5727
_reflns_threshold_expression >2sigma(I)
_cod_data_source_file cg401850v_si_002.cif
_cod_data_source_block pc4p-bipy
_cod_original_cell_volume 1448.94(13)
_cod_original_sg_symbol_H-M P-1
_cod_database_code 4510126

loop_
_symmetry_equiv_pos_as_xyz
'x, y, z'
'-x, -y, -z'

loop_
_atom_site_label
_atom_site_type_symbol
_atom_site_fract_x
_atom_site_fract_y
_atom_site_fract_z
_atom_site_U_iso_or_equiv
_atom_site_adp_type
_atom_site_occupancy
_atom_site_symmetry_multiplicity
_atom_site_calc_flag
_atom_site_refinement_flags
U1 U 0.0000 0.0000 0.5000 0.01781(10) Uani 1 2 d S
U2 U 0.28376(3) 0.46385(2) 0.035316(18) 0.01270(8) Uani 1 1 d .
Zn1 Zn 0.51337(9) 0.16375(7) 0.29962(6) 0.01730(18) Uani 1 1 d .
P1 P 0.1661(2) 0.26357(17) 0.44806(13) 0.0178(4) Uani 1 1 d .
P2 P 0.10042(19) 0.59768(17) 0.84972(13) 0.0166(4) Uani 1 1 d .
P3 P 0.46097(19) 0.41601(16) 0.19419(12) 0.0139(4) Uani 1 1 d .
P4 P 0.3651(2) 0.83473(17) 0.50874(14) 0.0186(4) Uani 1 1 d .
O1 O -0.0412(6) 0.0460(5) 0.6237(4) 0.0295(13) Uani 1 1 d .
O2 O 0.3683(5) 0.3203(4) -0.0070(3) 0.0209(11) Uani 1 1 d .
O3 O 0.2023(5) 0.6076(4) 0.0787(4) 0.0233(11) Uani 1 1 d .
O4 O 0.0657(6) 0.1791(4) 0.4418(4) 0.0252(12) Uani 1 1 d .
O5 O 0.3285(5) 0.2106(5) 0.4160(4) 0.0268(12) Uani 1 1 d .
O6 O 0.1332(5) 0.3796(4) 0.3872(4) 0.0253(12) Uani 1 1 d .
H6C H 0.1932 0.3759 0.3311 0.038 Uiso 1 1 calc R
O7 O 0.1949(5) 0.5053(4) 0.8978(3) 0.0207(11) Uani 1 1 d .
O8 O -0.0657(5) 0.6057(5) 0.8964(4) 0.0244(12) Uani 1 1 d .
O9 O 0.1357(5) 0.7235(4) 0.8574(4) 0.0259(12) Uani 1 1 d .
H9B H 0.2261 0.7210 0.8382 0.039 Uiso 1 1 calc R
O10 O 0.5619(5) 0.3030(4) 0.2093(3) 0.0198(11) Uani 1 1 d .
O11 O 0.3004(5) 0.4009(4) 0.2054(3) 0.0165(10) Uani 1 1 d .
O12 O 0.5123(5) 0.4685(4) 0.0877(3) 0.0172(10) Uani 1 1 d .
O13 O 0.5160(6) 0.8746(5) 0.4480(4) 0.0299(13) Uani 1 1 d .
H13A H 0.5768 0.8552 0.4793 0.045 Uiso 1 1 calc R
O14 O 0.3650(6) 0.8014(5) 0.6136(4) 0.0256(12) Uani 1 1 d .
O15 O 0.2410(6) 0.9328(5) 0.4974(4) 0.0285(13) Uani 1 1 d .
N1 N 0.6733(7) 0.0190(5) 0.2355(4) 0.0222(14) Uani 1 1 d .
N2 N 0.4034(7) 0.0865(5) 0.2143(4) 0.0207(13) Uani 1 1 d .
C1 C 0.1137(8) 0.3105(7) 0.5728(5) 0.0224(16) Uani 1 1 d .
H1A H 0.0058 0.3281 0.5971 0.027 Uiso 1 1 calc R
H1B H 0.1466 0.2450 0.6136 0.027 Uiso 1 1 calc R
C2 C 0.1743(8) 0.4188(7) 0.5892(5) 0.0230(17) Uani 1 1 d .
H2A H 0.2822 0.4036 0.5637 0.028 Uiso 1 1 calc R
H2B H 0.1373 0.4866 0.5522 0.028 Uiso 1 1 calc R
C3 C 0.1276(9) 0.4473(7) 0.6997(5) 0.0288(18) Uani 1 1 d .
H3A H 0.0232 0.4419 0.7288 0.035 Uiso 1 1 calc R
H3B H 0.1843 0.3881 0.7333 0.035 Uiso 1 1 calc R
C4 C 0.1499(8) 0.5691(6) 0.7195(5) 0.0192(15) Uani 1 1 d .
H4A H 0.0900 0.6287 0.6883 0.023 Uiso 1 1 calc R
H4B H 0.2535 0.5759 0.6885 0.023 Uiso 1 1 calc R
C5 C 0.4574(8) 0.5218(6) 0.2807(5) 0.0209(16) Uani 1 1 d .
H5A H 0.4320 0.4862 0.3476 0.025 Uiso 1 1 calc R
H5B H 0.5566 0.5401 0.2659 0.025 Uiso 1 1 calc R
C6 C 0.3479(9) 0.6368(7) 0.2797(6) 0.0314(19) Uani 1 1 d .
H6A H 0.2472 0.6218 0.3101 0.038 Uiso 1 1 calc R
H6B H 0.3572 0.6629 0.2109 0.038 Uiso 1 1 calc R
C7 C 0.3722(10) 0.7363(7) 0.3353(5) 0.032(2) Uani 1 1 d .
H7A H 0.4720 0.7524 0.3032 0.038 Uiso 1 1 calc R
H7B H 0.3027 0.8073 0.3278 0.038 Uiso 1 1 calc R
C8 C 0.3536(9) 0.7121(7) 0.4460(5) 0.0252(17) Uani 1 1 d .
H8A H 0.4301 0.6464 0.4537 0.030 Uiso 1 1 calc R
H8B H 0.2577 0.6885 0.4774 0.030 Uiso 1 1 calc R
C9 C 0.2672(9) 0.1275(7) 0.2037(6) 0.0281(18) Uani 1 1 d .
H9A H 0.2117 0.1962 0.2357 0.034 Uiso 1 1 calc R
C10 C 0.2073(9) 0.0713(7) 0.1474(6) 0.0310(19) Uani 1 1 d .
H10A H 0.1129 0.1018 0.1414 0.037 Uiso 1 1 calc R
C11 C 0.2874(9) -0.0290(7) 0.1005(6) 0.033(2) Uani 1 1 d .
H11A H 0.2476 -0.0689 0.0632 0.040 Uiso 1 1 calc R
C12 C 0.4291(9) -0.0718(7) 0.1086(6) 0.032(2) Uani 1 1 d .
H12A H 0.4856 -0.1399 0.0761 0.039 Uiso 1 1 calc R
C13 C 0.4858(8) -0.0119(7) 0.1657(5) 0.0216(16) Uani 1 1 d .
C14 C 0.6369(8) -0.0475(6) 0.1762(5) 0.0230(16) Uani 1 1 d .
C15 C 0.7380(9) -0.1421(7) 0.1271(6) 0.034(2) Uani 1 1 d .
H15A H 0.7114 -0.1869 0.0858 0.041 Uiso 1 1 calc R
C16 C 0.8773(9) -0.1698(7) 0.1393(6) 0.035(2) Uani 1 1 d .
H16A H 0.9460 -0.2331 0.1065 0.042 Uiso 1 1 calc R
C17 C 0.9134(9) -0.1023(7) 0.2006(6) 0.0310(19) Uani 1 1 d .
H17A H 1.0072 -0.1198 0.2102 0.037 Uiso 1 1 calc R
C18 C 0.8090(8) -0.0072(7) 0.2488(5) 0.0256(17) Uani 1 1 d .
H18A H 0.8337 0.0385 0.2905 0.031 Uiso 1 1 calc R

loop_
_atom_site_aniso_label
_atom_site_aniso_U_11
_atom_site_aniso_U_22
_atom_site_aniso_U_33
_atom_site_aniso_U_23
_atom_site_aniso_U_13
_atom_site_aniso_U_12
U1 0.0169(2) 0.0197(2) 0.01922(19) -0.00273(15) -0.00894(15) -0.00200(16)
U2 0.00972(13) 0.01616(15) 0.01293(13) -0.00168(9) -0.00409(10) -0.00221(10)
Zn1 0.0171(4) 0.0171(4) 0.0182(4) -0.0028(3) -0.0064(3) -0.0015(3)
P1 0.0161(9) 0.0205(10) 0.0168(9) -0.0015(7) -0.0045(7) -0.0035(8)
P2 0.0115(9) 0.0233(10) 0.0166(9) 0.0019(7) -0.0056(7) -0.0055(8)
P3 0.0127(9) 0.0181(10) 0.0119(8) 0.0001(7) -0.0043(7) -0.0041(7)
P4 0.0173(9) 0.0195(10) 0.0204(9) -0.0055(7) -0.0089(8) 0.0009(8)
O1 0.032(3) 0.037(3) 0.022(3) -0.004(2) -0.011(2) -0.006(3)
O2 0.017(3) 0.020(3) 0.026(3) -0.006(2) -0.006(2) -0.001(2)
O3 0.020(3) 0.020(3) 0.028(3) -0.005(2) -0.005(2) 0.000(2)
O4 0.025(3) 0.027(3) 0.027(3) 0.000(2) -0.011(2) -0.009(2)
O5 0.016(3) 0.036(3) 0.027(3) -0.006(2) -0.004(2) -0.002(2)
O6 0.020(3) 0.025(3) 0.022(3) 0.001(2) 0.001(2) 0.004(2)
O7 0.019(3) 0.027(3) 0.019(3) 0.001(2) -0.009(2) -0.006(2)
O8 0.014(3) 0.038(3) 0.024(3) 0.005(2) -0.006(2) -0.012(2)
O9 0.015(3) 0.029(3) 0.035(3) -0.006(2) -0.005(2) -0.008(2)
O10 0.013(2) 0.020(3) 0.025(3) 0.005(2) -0.004(2) -0.004(2)
O11 0.014(2) 0.020(3) 0.016(2) 0.0014(19) -0.0048(19) -0.003(2)
O12 0.018(3) 0.024(3) 0.011(2) 0.0036(19) -0.0050(19) -0.005(2)
O13 0.023(3) 0.042(4) 0.025(3) 0.005(2) -0.007(2) -0.009(3)
O14 0.025(3) 0.034(3) 0.019(3) -0.004(2) -0.007(2) -0.007(2)
O15 0.025(3) 0.024(3) 0.039(3) -0.005(2) -0.019(2) 0.006(2)
N1 0.027(4) 0.021(4) 0.023(3) -0.003(3) -0.013(3) -0.003(3)
N2 0.020(3) 0.021(3) 0.023(3) -0.004(3) -0.008(3) -0.005(3)
C1 0.021(4) 0.026(4) 0.019(4) -0.006(3) -0.002(3) -0.005(3)
C2 0.021(4) 0.030(4) 0.016(4) -0.003(3) -0.004(3) -0.002(3)
C3 0.032(5) 0.033(5) 0.022(4) 0.004(3) -0.011(3) -0.005(4)
C4 0.016(4) 0.029(4) 0.012(3) 0.002(3) -0.005(3) -0.001(3)
C5 0.013(4) 0.024(4) 0.023(4) -0.006(3) -0.006(3) 0.005(3)
C6 0.037(5) 0.038(5) 0.022(4) -0.009(4) -0.015(4) -0.003(4)
C7 0.048(5) 0.031(5) 0.019(4) -0.005(3) -0.014(4) -0.004(4)
C8 0.029(4) 0.023(4) 0.024(4) -0.007(3) -0.009(3) -0.001(3)
C9 0.023(4) 0.027(5) 0.032(4) -0.002(3) -0.007(3) 0.000(3)
C10 0.020(4) 0.037(5) 0.036(5) 0.000(4) -0.012(4) -0.002(4)
C11 0.033(5) 0.038(5) 0.037(5) -0.012(4) -0.017(4) -0.011(4)
C12 0.026(4) 0.031(5) 0.044(5) -0.016(4) -0.015(4) -0.002(4)
C13 0.023(4) 0.023(4) 0.018(4) -0.002(3) -0.004(3) -0.005(3)
C14 0.020(4) 0.020(4) 0.029(4) -0.001(3) -0.004(3) -0.005(3)
C15 0.036(5) 0.029(5) 0.040(5) -0.019(4) -0.014(4) 0.003(4)
C16 0.029(5) 0.027(5) 0.045(5) -0.011(4) -0.009(4) 0.006(4)
C17 0.028(4) 0.032(5) 0.033(4) -0.004(4) -0.012(4) 0.003(4)
C18 0.027(4) 0.030(5) 0.026(4) -0.002(3) -0.016(3) -0.005(4)

loop_
_atom_type_symbol
_atom_type_description
_atom_type_scat_dispersion_real
_atom_type_scat_dispersion_imag
_atom_type_scat_source
C C 0.0033 0.0016 'International Tables Vol C Tables 4.2.6.8 and 6.1.1.4'
H H 0.0000 0.0000 'International Tables Vol C Tables 4.2.6.8 and 6.1.1.4'
N N 0.0061 0.0033 'International Tables Vol C Tables 4.2.6.8 and 6.1.1.4'
O O 0.0106 0.0060 'International Tables Vol C Tables 4.2.6.8 and 6.1.1.4'
P P 0.1023 0.0942 'International Tables Vol C Tables 4.2.6.8 and 6.1.1.4'
Zn Zn 0.2839 1.4301 'International Tables Vol C Tables 4.2.6.8 and 6.1.1.4'
U U -9.6767 9.6646 'International Tables Vol C Tables 4.2.6.8 and 6.1.1.4'

loop_
_geom_angle_atom_site_label_1
_geom_angle_atom_site_label_2
_geom_angle_atom_site_label_3
_geom_angle
_geom_angle_site_symmetry_1
_geom_angle_site_symmetry_3
O1 U1 O1 180.00(11) . 2_556
O1 U1 O15 89.6(2) . 1_545
O1 U1 O15 90.4(2) 2_556 1_545
O1 U1 O15 90.4(2) . 2_566
O1 U1 O15 89.6(2) 2_556 2_566
O15 U1 O15 180.0 1_545 2_566
O1 U1 O4 89.4(2) . .
O1 U1 O4 90.6(2) 2_556 .
O15 U1 O4 88.07(19) 1_545 .
O15 U1 O4 91.93(19) 2_566 .
O1 U1 O4 90.6(2) . 2_556
O1 U1 O4 89.4(2) 2_556 2_556
O15 U1 O4 91.93(19) 1_545 2_556
O15 U1 O4 88.07(19) 2_566 2_556
O4 U1 O4 180.0(2) . 2_556
O2 U2 O3 178.8(2) . .
O2 U2 O8 88.1(2) . 2_566
O3 U2 O8 92.7(2) . 2_566
O2 U2 O7 90.7(2) . 1_554
O3 U2 O7 90.3(2) . 1_554
O8 U2 O7 83.02(17) 2_566 1_554
O2 U2 O12 86.76(19) . 2_665
O3 U2 O12 92.80(19) . 2_665
O8 U2 O12 159.82(16) 2_566 2_665
O7 U2 O12 77.55(16) 1_554 2_665
O2 U2 O11 90.00(19) . .
O3 U2 O11 89.27(19) . .
O8 U2 O11 78.83(16) 2_566 .
O7 U2 O11 161.80(16) 1_554 .
O12 U2 O11 120.64(15) 2_665 .
O2 U2 O12 87.12(19) . .
O3 U2 O12 91.69(19) . .
O8 U2 O12 136.01(16) 2_566 .
O7 U2 O12 140.72(15) 1_554 .
O12 U2 O12 63.16(17) 2_665 .
O11 U2 O12 57.48(14) . .
O2 U2 P3 87.14(16) . .
O3 U2 P3 91.77(17) . .
O8 U2 P3 107.30(13) 2_566 .
O7 U2 P3 169.37(12) 1_554 .
O12 U2 P3 91.92(11) 2_665 .
O11 U2 P3 28.74(11) . .
O12 U2 P3 28.79(10) . .
O10 Zn1 O5 110.9(2) . .
O10 Zn1 O14 91.6(2) . 2_666
O5 Zn1 O14 87.6(2) . 2_666
O10 Zn1 N1 106.2(2) . .
O5 Zn1 N1 142.9(2) . .
O14 Zn1 N1 92.7(2) 2_666 .
O10 Zn1 N2 98.5(2) . .
O5 Zn1 N2 95.8(2) . .
O14 Zn1 N2 167.3(2) 2_666 .
N1 Zn1 N2 77.2(2) . .
O5 P1 O4 113.5(3) . .
O5 P1 O6 111.4(3) . .
O4 P1 O6 109.6(3) . .
O5 P1 C1 109.5(3) . .
O4 P1 C1 108.7(3) . .
O6 P1 C1 103.7(3) . .
O7 P2 O8 114.7(3) . .
O7 P2 O9 109.8(3) . .
O8 P2 O9 106.5(3) . .
O7 P2 C4 108.8(3) . .
O8 P2 C4 109.9(3) . .
O9 P2 C4 106.8(3) . .
O10 P3 O12 112.2(3) . .
O10 P3 O11 114.0(3) . .
O12 P3 O11 103.1(3) . .
O10 P3 C5 109.2(3) . .
O12 P3 C5 108.8(3) . .
O11 P3 C5 109.3(3) . .
O10 P3 U2 126.4(2) . .
O12 P3 U2 52.44(18) . .
O11 P3 U2 50.76(17) . .
C5 P3 U2 124.4(2) . .
O14 P4 O15 115.4(3) . .
O14 P4 O13 110.0(3) . .
O15 P4 O13 107.2(3) . .
O14 P4 C8 111.1(3) . .
O15 P4 C8 106.7(3) . .
O13 P4 C8 105.8(3) . .
P1 O4 U1 142.9(3) . .
P1 O5 Zn1 146.4(3) . .
P2 O7 U2 143.8(3) . 1_556
P2 O8 U2 156.4(3) . 2_566
P3 O10 Zn1 129.3(3) . .
P3 O11 U2 100.5(2) . .
P3 O12 U2 144.3(3) . 2_665
P3 O12 U2 98.8(2) . .
U2 O12 U2 116.84(17) 2_665 .
P4 O14 Zn1 133.6(3) . 2_666
P4 O15 U1 151.4(3) . 1_565
C14 N1 C18 119.7(6) . .
C14 N1 Zn1 117.0(5) . .
C18 N1 Zn1 123.3(5) . .
C9 N2 C13 118.9(6) . .
C9 N2 Zn1 126.9(5) . .
C13 N2 Zn1 114.2(5) . .
C2 C1 P1 116.3(5) . .
C3 C2 C1 111.5(6) . .
C4 C3 C2 114.2(6) . .
C3 C4 P2 113.1(5) . .
C6 C5 P3 114.5(5) . .
C5 C6 C7 113.4(7) . .
C8 C7 C6 115.6(7) . .
C7 C8 P4 113.7(5) . .
N2 C9 C10 122.3(7) . .
C11 C10 C9 119.2(7) . .
C10 C11 C12 119.6(7) . .
C13 C12 C11 119.3(7) . .
N2 C13 C12 120.6(7) . .
N2 C13 C14 115.8(6) . .
C12 C13 C14 123.6(7) . .
N1 C14 C15 121.0(7) . .
N1 C14 C13 115.9(6) . .
C15 C14 C13 123.0(7) . .
C16 C15 C14 120.1(7) . .
C17 C16 C15 118.6(8) . .
C16 C17 C18 119.8(8) . .
N1 C18 C17 120.7(7) . .

loop_
_geom_bond_atom_site_label_1
_geom_bond_atom_site_label_2
_geom_bond_distance
_geom_bond_site_symmetry_2
U1 O1 1.766(5) .
U1 O1 1.766(5) 2_556
U1 O15 2.278(5) 1_545
U1 O15 2.278(5) 2_566
U1 O4 2.285(5) .
U1 O4 2.285(5) 2_556
U2 O2 1.763(5) .
U2 O3 1.764(5) .
U2 O8 2.283(5) 2_566
U2 O7 2.319(5) 1_554
U2 O12 2.386(4) 2_665
U2 O11 2.480(4) .
U2 O12 2.526(5) .
U2 P3 3.1490(17) .
Zn1 O10 1.994(5) .
Zn1 O5 2.028(5) .
Zn1 O14 2.036(5) 2_666
Zn1 N1 2.090(6) .
Zn1 N2 2.161(6) .
P1 O5 1.499(5) .
P1 O4 1.521(5) .
P1 O6 1.556(5) .
P1 C1 1.772(7) .
P2 O7 1.512(5) .
P2 O8 1.511(5) .
P2 O9 1.572(5) .
P2 C4 1.788(6) .
P3 O10 1.505(5) .
P3 O12 1.534(5) .
P3 O11 1.540(5) .
P3 C5 1.785(7) .
P4 O14 1.490(5) .
P4 O15 1.510(5) .
P4 O13 1.570(5) .
P4 C8 1.769(7) .
O7 U2 2.319(5) 1_556
O8 U2 2.283(5) 2_566
O12 U2 2.386(4) 2_665
O14 Zn1 2.036(5) 2_666
O15 U1 2.278(5) 1_565
N1 C14 1.341(9) .
N1 C18 1.342(9) .
N2 C9 1.348(9) .
N2 C13 1.354(9) .
C1 C2 1.537(10) .
C2 C3 1.524(9) .
C3 C4 1.521(10) .
C5 C6 1.526(10) .
C6 C7 1.534(10) .
C7 C8 1.517(10) .
C9 C10 1.374(11) .
C10 C11 1.357(11) .
C11 C12 1.387(11) .
C12 C13 1.388(10) .
C13 C14 1.476(10) .
C14 C15 1.384(10) .
C15 C16 1.370(11) .
C16 C17 1.368(11) .
C17 C18 1.397(10) .
